data_7039286
loop_
_publ_author_name
'Yang, Yongpo'
'Lu, Chunxin'
'Wang, Hailong'
'Liu, Xiaoming'

_publ_section_title
;
 Amide bond cleavage initiated by coordination with transition metal ions
 and tuned by an auxiliary ligand.
;
_journal_issue 25
_journal_name_full 'Dalton transactions (Cambridge, England : 2003)'
_journal_page_first 10289
_journal_page_last 10296
_journal_paper_doi 10.1039/c6dt01411a
_journal_volume 45
_journal_year 2016
_chemical_formula_sum 'C14 H15 I2 N3 O Pt'
_chemical_formula_weight 690.18
_chemical_name_systematic
; 
 ? 
;
_space_group_IT_number 14
_symmetry_cell_setting monoclinic
_symmetry_space_group_name_Hall '-P 2ybc'
_symmetry_space_group_name_H-M 'P 1 21/c 1'
_atom_sites_solution_hydrogens geom
_atom_sites_solution_primary direct
_atom_sites_solution_secondary difmap
_audit_creation_method SHELXL-97
_audit_update_record
;
2016-04-30 deposited with the CCDC.
2016-05-16 downloaded from the CCDC.
;
_cell_angle_alpha 90.00
_cell_angle_beta 94.233(3)
_cell_angle_gamma 90.00
_cell_formula_units_Z 4
_cell_length_a 6.8996(3)
_cell_length_b 18.4289(6)
_cell_length_c 13.6830(4)
_cell_measurement_reflns_used 3737
_cell_measurement_temperature 293(2)
_cell_measurement_theta_max 28.8700
_cell_measurement_theta_min 3.5650
_cell_volume 1735.08(11)
_computing_cell_refinement 'Bruker SMART'
_computing_data_collection 'Bruker SMART'
_computing_data_reduction 'Bruker SAINT'
_computing_molecular_graphics 'Bruker SHELXTL'
_computing_publication_material 'Bruker SHELXTL'
_computing_structure_refinement 'SHELXL-97 (Sheldrick, 1997)'
_computing_structure_solution 'SHELXS-97 (Sheldrick, 1990)'
_diffrn_ambient_temperature 293(2)
_diffrn_measured_fraction_theta_full 0.999
_diffrn_measured_fraction_theta_max 0.999
_diffrn_measurement_device_type 'Xcalibur, Eos, Gemini'
_diffrn_measurement_method '\w scans'
_diffrn_radiation_monochromator graphite
_diffrn_radiation_source 'fine-focus sealed tube'
_diffrn_radiation_type MoK\a
_diffrn_radiation_wavelength 0.71073
_diffrn_reflns_av_R_equivalents 0.0267
_diffrn_reflns_av_unetI/netI 0.0386
_diffrn_reflns_limit_h_max 8
_diffrn_reflns_limit_h_min -8
_diffrn_reflns_limit_k_max 21
_diffrn_reflns_limit_k_min -10
_diffrn_reflns_limit_l_max 16
_diffrn_reflns_limit_l_min -15
_diffrn_reflns_number 6128
_diffrn_reflns_theta_full 25.01
_diffrn_reflns_theta_max 25.01
_diffrn_reflns_theta_min 2.67
_exptl_absorpt_coefficient_mu 11.647
_exptl_absorpt_correction_T_max 1.00000
_exptl_absorpt_correction_T_min 0.75109
_exptl_absorpt_correction_type multi-scan
_exptl_absorpt_process_details sadabs
_exptl_crystal_colour yellow
_exptl_crystal_density_diffrn 2.642
_exptl_crystal_density_method 'not measured'
_exptl_crystal_description block
_exptl_crystal_F_000 1248
_exptl_crystal_size_max 0.38
_exptl_crystal_size_mid 0.25
_exptl_crystal_size_min 0.13
_refine_diff_density_max 1.271
_refine_diff_density_min -1.088
_refine_diff_density_rms 0.144
_refine_ls_extinction_method none
_refine_ls_goodness_of_fit_ref 1.053
_refine_ls_hydrogen_treatment constr
_refine_ls_matrix_type full
_refine_ls_number_parameters 191
_refine_ls_number_reflns 3065
_refine_ls_number_restraints 0
_refine_ls_restrained_S_all 1.053
_refine_ls_R_factor_all 0.0337
_refine_ls_R_factor_gt 0.0283
_refine_ls_shift/su_max 0.005
_refine_ls_shift/su_mean 0.001
_refine_ls_structure_factor_coef Fsqd
_refine_ls_weighting_details 'calc w=1/[\s^2^(Fo^2^)+(0.0239P)^2^+0.0000P] where P=(Fo^2^+2Fc^2^)/3'
_refine_ls_weighting_scheme calc
_refine_ls_wR_factor_gt 0.0572
_refine_ls_wR_factor_ref 0.0602
_reflns_number_gt 2766
_reflns_number_total 3065
_reflns_threshold_expression >2sigma(I)
_cod_data_source_file c6dt01411a2.cif
_cod_data_source_block lcx
_cod_depositor_comments 'Adding full bibliography for 7039285--7039287.cif.'
_cod_original_sg_symbol_H-M P21/c
_cod_database_code 7039286

loop_
_symmetry_equiv_pos_as_xyz
'x, y, z'
'-x, y+1/2, -z+1/2'
'-x, -y, -z'
'x, -y-1/2, z-1/2'

loop_
_atom_site_label
_atom_site_type_symbol
_atom_site_fract_x
_atom_site_fract_y
_atom_site_fract_z
_atom_site_U_iso_or_equiv
_atom_site_adp_type
_atom_site_occupancy
_atom_site_symmetry_multiplicity
_atom_site_calc_flag
_atom_site_refinement_flags
Pt1 Pt 0.28693(3) 0.837823(14) 0.822541(15) 0.03236(9) Uani 1 1 d .
I1 I 0.45375(6) 0.71250(3) 0.81449(3) 0.04491(13) Uani 1 1 d .
I2 I 0.47692(7) 0.87148(3) 0.98633(3) 0.05482(15) Uani 1 1 d .
N1 N 0.1245(7) 0.8136(3) 0.6950(3) 0.0335(11) Uani 1 1 d .
N3 N 0.1490(6) 0.9358(3) 0.8224(3) 0.0353(12) Uani 1 1 d .
N2 N 0.3395(7) 0.9530(3) 0.6166(3) 0.0373(12) Uani 1 1 d .
C5 C 0.1832(8) 0.8308(3) 0.6042(4) 0.0346(14) Uani 1 1 d .
C8 C 0.2135(8) 0.9933(4) 0.7735(4) 0.0355(14) Uani 1 1 d .
C6 C 0.3674(8) 0.8749(4) 0.5994(4) 0.0356(14) Uani 1 1 d .
H6A H 0.4647 0.8565 0.6479 0.043 Uiso 1 1 calc R
H6B H 0.4166 0.8684 0.5354 0.043 Uiso 1 1 calc R
C1 C -0.0445(8) 0.7787(4) 0.7013(5) 0.0457(17) Uani 1 1 d .
H1 H -0.0849 0.7687 0.7633 0.055 Uiso 1 1 calc R
C12 C -0.0125(8) 0.9421(4) 0.8723(4) 0.0443(17) Uani 1 1 d .
H12 H -0.0569 0.9023 0.9059 0.053 Uiso 1 1 calc R
C7 C 0.3884(8) 0.9833(4) 0.7154(4) 0.0425(16) Uani 1 1 d .
H7A H 0.4521 1.0298 0.7090 0.051 Uiso 1 1 calc R
H7B H 0.4796 0.9510 0.7510 0.051 Uiso 1 1 calc R
O1 O 0.2674(7) 1.0659(3) 0.5634(3) 0.0552(13) Uani 1 1 d .
C13 C 0.2810(8) 1.0012(4) 0.5442(5) 0.0411(16) Uani 1 1 d .
C9 C 0.1169(10) 1.0591(4) 0.7750(5) 0.0524(18) Uani 1 1 d .
H9 H 0.1615 1.0988 0.7410 0.063 Uiso 1 1 calc R
C11 C -0.1120(10) 1.0071(5) 0.8740(5) 0.056(2) Uani 1 1 d .
H11 H -0.2243 1.0105 0.9074 0.067 Uiso 1 1 calc R
C10 C -0.0470(10) 1.0656(5) 0.8273(5) 0.058(2) Uani 1 1 d .
H10 H -0.1112 1.1098 0.8302 0.069 Uiso 1 1 calc R
C14 C 0.2265(9) 0.9731(5) 0.4445(4) 0.0507(19) Uani 1 1 d .
H14A H 0.0989 0.9522 0.4427 0.076 Uiso 1 1 calc R
H14B H 0.3183 0.9368 0.4279 0.076 Uiso 1 1 calc R
H14C H 0.2269 1.0122 0.3981 0.076 Uiso 1 1 calc R
C2 C -0.1585(9) 0.7573(5) 0.6226(5) 0.0504(18) Uani 1 1 d .
H2 H -0.2756 0.7337 0.6299 0.060 Uiso 1 1 calc R
C4 C 0.0730(10) 0.8075(4) 0.5227(4) 0.0489(18) Uani 1 1 d .
H4 H 0.1155 0.8166 0.4609 0.059 Uiso 1 1 calc R
C3 C -0.0970(9) 0.7714(5) 0.5302(5) 0.056(2) Uani 1 1 d .
H3 H -0.1711 0.7565 0.4743 0.067 Uiso 1 1 calc R

loop_
_atom_site_aniso_label
_atom_site_aniso_U_11
_atom_site_aniso_U_22
_atom_site_aniso_U_33
_atom_site_aniso_U_23
_atom_site_aniso_U_13
_atom_site_aniso_U_12
Pt1 0.03275(14) 0.03376(16) 0.03042(13) 0.00210(11) 0.00142(9) 0.00366(11)
I1 0.0513(3) 0.0366(3) 0.0476(2) 0.0032(2) 0.00867(18) 0.0096(2)
I2 0.0580(3) 0.0624(4) 0.0415(2) -0.0104(2) -0.01341(19) 0.0201(3)
N1 0.035(3) 0.032(3) 0.033(2) -0.003(2) 0.001(2) 0.002(2)
N3 0.032(3) 0.040(3) 0.034(2) -0.004(3) 0.000(2) 0.008(3)
N2 0.036(3) 0.038(3) 0.038(3) 0.000(3) 0.004(2) -0.007(3)
C5 0.034(3) 0.031(4) 0.039(3) 0.002(3) 0.004(2) 0.003(3)
C8 0.037(3) 0.035(4) 0.035(3) 0.000(3) -0.001(2) 0.000(3)
C6 0.036(3) 0.037(4) 0.035(3) -0.004(3) 0.008(2) -0.001(3)
C1 0.038(3) 0.050(5) 0.049(4) 0.007(4) 0.009(3) -0.015(3)
C12 0.041(3) 0.051(5) 0.041(3) 0.001(4) 0.003(3) 0.001(3)
C7 0.043(4) 0.040(4) 0.044(3) -0.002(3) 0.001(3) -0.003(3)
O1 0.054(3) 0.040(3) 0.070(3) 0.008(3) -0.004(2) -0.003(3)
C13 0.026(3) 0.047(5) 0.051(4) 0.003(4) 0.009(3) -0.009(3)
C9 0.064(4) 0.040(4) 0.054(4) 0.001(4) 0.006(3) 0.008(4)
C11 0.050(4) 0.065(6) 0.053(4) -0.004(4) 0.008(3) 0.023(4)
C10 0.059(5) 0.050(5) 0.064(4) -0.009(4) 0.005(4) 0.024(4)
C14 0.038(3) 0.069(5) 0.046(3) 0.006(4) 0.003(3) -0.007(4)
C2 0.037(3) 0.058(5) 0.055(4) -0.004(4) -0.002(3) -0.016(4)
C4 0.058(4) 0.055(5) 0.034(3) -0.005(4) 0.004(3) -0.012(4)
C3 0.053(4) 0.067(6) 0.046(4) -0.010(4) -0.010(3) -0.017(4)

loop_
_atom_type_symbol
_atom_type_description
_atom_type_scat_dispersion_real
_atom_type_scat_dispersion_imag
_atom_type_scat_source
C C 0.0033 0.0016 'International Tables Vol C Tables 4.2.6.8 and 6.1.1.4'
N N 0.0061 0.0033 'International Tables Vol C Tables 4.2.6.8 and 6.1.1.4'
O O 0.0106 0.0060 'International Tables Vol C Tables 4.2.6.8 and 6.1.1.4'
I I -0.4742 1.8119 'International Tables Vol C Tables 4.2.6.8 and 6.1.1.4'
Pt Pt -1.7033 8.3905 'International Tables Vol C Tables 4.2.6.8 and 6.1.1.4'
H H 0.0000 0.0000 'International Tables Vol C Tables 4.2.6.8 and 6.1.1.4'

loop_
_geom_angle_atom_site_label_1
_geom_angle_atom_site_label_2
_geom_angle_atom_site_label_3
_geom_angle
N3 Pt1 N1 88.05(19)
N3 Pt1 I1 177.27(12)
N1 Pt1 I1 89.24(14)
N3 Pt1 I2 89.72(12)
N1 Pt1 I2 177.19(13)
I1 Pt1 I2 93.000(16)
C1 N1 C5 119.1(5)
C1 N1 Pt1 118.2(4)
C5 N1 Pt1 122.7(4)
C8 N3 C12 119.8(6)
C8 N3 Pt1 121.7(4)
C12 N3 Pt1 118.5(5)
C13 N2 C6 123.6(5)
C13 N2 C7 116.9(5)
C6 N2 C7 119.4(5)
N1 C5 C4 118.8(6)
N1 C5 C6 117.9(5)
C4 C5 C6 123.3(5)
N3 C8 C9 120.4(6)
N3 C8 C7 118.2(6)
C9 C8 C7 121.4(6)
N2 C6 C5 113.5(5)
N1 C1 C2 123.3(6)
N3 C12 C11 120.7(7)
N2 C7 C8 113.1(5)
O1 C13 N2 119.9(6)
O1 C13 C14 121.2(7)
N2 C13 C14 118.8(6)
C10 C9 C8 119.6(7)
C10 C11 C12 120.2(6)
C11 C10 C9 119.3(7)
C1 C2 C3 118.4(6)
C3 C4 C5 121.5(6)
C4 C3 C2 118.9(6)

loop_
_geom_bond_atom_site_label_1
_geom_bond_atom_site_label_2
_geom_bond_distance
Pt1 N3 2.041(5)
Pt1 N1 2.053(4)
Pt1 I1 2.5865(5)
Pt1 I2 2.5869(5)
N1 C1 1.340(7)
N1 C5 1.371(7)
N3 C8 1.347(8)
N3 C12 1.355(7)
N2 C13 1.368(8)
N2 C6 1.474(8)
N2 C7 1.477(7)
C5 C4 1.372(8)
C5 C6 1.514(8)
C8 C9 1.385(9)
C8 C7 1.505(8)
C1 C2 1.345(9)
C12 C11 1.381(10)
O1 C13 1.226(8)
C13 C14 1.482(9)
C9 C10 1.387(9)
C11 C10 1.346(11)
C2 C3 1.388(9)
C4 C3 1.359(9)
